data_7719231
loop_
_publ_author_name
'Behling, Vreni'
'Heinrich, Jakob'
'D&#xed;az, Dolores'
'Brohmer, Elias H. P.'
'Heinrich, Julian'
'Schl&#xf6;rer, Nils'
'Kupfer, Stephan'
'Kulak, Nora'
'K&#xf6;hler, Phil'

_publ_section_title
;
 Silver dithiocarbamates derived from amino acid esters.
;
_journal_issue 34
_journal_name_full 'Dalton transactions (Cambridge, England : 2003)'
_journal_page_first 12772
_journal_page_last 12783
_journal_paper_doi 10.1039/d5dt01476j
_journal_volume 54
_journal_year 2025
_chemical_formula_moiety 'C12 H14 Ag N O2 S2'
_chemical_formula_sum 'C12 H14 Ag N O2 S2'
_chemical_formula_weight 376.23
_space_group_crystal_system orthorhombic
_space_group_IT_number 61
_space_group_name_Hall '-P 2ac 2ab'
_space_group_name_H-M_alt 'P b c a'
_atom_sites_solution_hydrogens geom
_atom_sites_solution_primary dual
_audit_creation_date 2024-02-02
_audit_creation_method
;
Olex2 1.5
(compiled 2023.03.06 svn.rbb2c1857 for OlexSys, GUI svn.r6748)
;
_audit_update_record
;
2025-04-01 deposited with the CCDC.	2025-08-04 downloaded from the CCDC.
;
_cell_angle_alpha 90
_cell_angle_beta 90
_cell_angle_gamma 90
_cell_formula_units_Z 16
_cell_length_a 18.6779(11)
_cell_length_b 5.8680(3)
_cell_length_c 49.985(3)
_cell_measurement_reflns_used 9838
_cell_measurement_temperature 120
_cell_measurement_theta_max 30.738
_cell_measurement_theta_min 2.445
_cell_volume 5478.5(5)
_computing_cell_refinement 'SAINT V8.40B (Bruker AXS, 2016)'
_computing_data_collection 'SAINT V8.40B (Bruker AXS, 2016)'
_computing_data_reduction 'SAINT V8.40B (Bruker AXS, 2016)'
_computing_molecular_graphics 'Diamond 4 (Brandenburg, 1997)'
_computing_publication_material 'Olex2 1.5 (Dolomanov et al., 2009)'
_computing_structure_refinement 'SHELXL 2018/3 (Sheldrick, 2018)'
_computing_structure_solution 'SHELXT 2018/2 (Sheldrick, 2018)'
_diffrn_ambient_temperature 120
_diffrn_detector 'Bruker APEX II'
_diffrn_detector_area_resol_mean 7.9
_diffrn_detector_type 'CCD area detector'
_diffrn_measured_fraction_theta_full 0.997
_diffrn_measured_fraction_theta_max 0.949
_diffrn_measurement_device 'three-circle diffractometer'
_diffrn_measurement_device_type 'Bruker-Nonius Kappa-CCD'
_diffrn_measurement_method '\w and \f scans'
_diffrn_radiation_monochromator 'mirror optics'
_diffrn_radiation_probe x-ray
_diffrn_radiation_type MoK\a
_diffrn_radiation_wavelength 0.71073
_diffrn_reflns_av_R_equivalents 0.0214
_diffrn_reflns_av_unetI/netI 0.0193
_diffrn_reflns_Laue_measured_fraction_full 0.997
_diffrn_reflns_Laue_measured_fraction_max 0.949
_diffrn_reflns_limit_h_max 26
_diffrn_reflns_limit_h_min -26
_diffrn_reflns_limit_k_max 6
_diffrn_reflns_limit_k_min -8
_diffrn_reflns_limit_l_max 42
_diffrn_reflns_limit_l_min -71
_diffrn_reflns_number 44805
_diffrn_reflns_point_group_measured_fraction_full 0.997
_diffrn_reflns_point_group_measured_fraction_max 0.949
_diffrn_reflns_theta_full 25.242
_diffrn_reflns_theta_max 30.827
_diffrn_reflns_theta_min 2.181
_diffrn_source 'microfocus sealed X-ray tube'
_diffrn_source_current 0.6
_diffrn_source_power 0.03
_diffrn_source_type 'Incoatec I\ms'
_diffrn_source_voltage 50.0
_exptl_absorpt_coefficient_mu 1.768
_exptl_absorpt_correction_T_max 0.8622
_exptl_absorpt_correction_T_min 0.7927
_exptl_absorpt_correction_type multi-scan
_exptl_absorpt_process_details
;
SADABS-2016/2 (Bruker,2016/2) was used for absorption correction.
wR2(int) was 0.0761 before and 0.0386 after correction.
The Ratio of minimum to maximum transmission is 0.9194.
The \l/2 correction factor is Not present.
;
_exptl_crystal_colour yellow
_exptl_crystal_colour_primary yellow
_exptl_crystal_density_diffrn 1.825
_exptl_crystal_description needle
_exptl_crystal_F_000 3008
_exptl_crystal_size_max 0.31
_exptl_crystal_size_mid 0.04
_exptl_crystal_size_min 0.03
_refine_diff_density_max 1.085
_refine_diff_density_min -1.046
_refine_diff_density_rms 0.116
_refine_ls_extinction_method none
_refine_ls_goodness_of_fit_ref 1.288
_refine_ls_hydrogen_treatment constr
_refine_ls_matrix_type full
_refine_ls_number_parameters 327
_refine_ls_number_reflns 8181
_refine_ls_number_restraints 0
_refine_ls_restrained_S_all 1.288
_refine_ls_R_factor_all 0.0448
_refine_ls_R_factor_gt 0.0398
_refine_ls_shift/su_max 0.002
_refine_ls_shift/su_mean 0.000
_refine_ls_structure_factor_coef Fsqd
_refine_ls_weighting_details 'w=1/[\s^2^(Fo^2^)+22.5422P] where P=(Fo^2^+2Fc^2^)/3'
_refine_ls_weighting_scheme calc
_refine_ls_wR_factor_gt 0.0786
_refine_ls_wR_factor_ref 0.0799
_reflns_Friedel_coverage 0.000
_reflns_number_gt 7374
_reflns_number_total 8181
_reflns_threshold_expression 'I > 2\s(I)'
_cod_data_source_file d5dt01476j2.cif
_cod_data_source_block bn00622
_cod_depositor_comments 'Adding full bibliography for 7719229--7719231.cif.'
_cod_database_code 7719231
_shelx_shelxl_version_number 2018/3
_shelx_space_group_comment
;
The symmetry employed for this shelxl refinement is uniquely defined
by the following loop, which should always be used as a source of
symmetry information in preference to the above space-group names.
They are only intended as comments.
;
_shelx_estimated_absorpt_t_max 0.949
_shelx_estimated_absorpt_t_min 0.610
_olex2_refinement_description
;
1. Fixed Uiso
 At 1.2 times of:
  All C(H) groups, All C(H,H) groups
 At 1.5 times of:
  All C(H,H,H) groups
2.a Secondary CH2 refined with riding coordinates:
 C2(H2A,H2B), C4(H4A,H4B), C11(H11A,H11B), C14(H14A,H14B), C16(H16A,H16B),
 C23(H23A,H23B)
2.b Aromatic/amide H refined with riding coordinates:
 C6(H6), C7(H7), C8(H8), C9(H9), C10(H10), C18(H18), C19(H19), C20(H20),
 C21(H21), C22(H22)
2.c Idealised Me refined as rotating group:
 C12(H12A,H12B,H12C), C24(H24A,H24B,H24C)
;
_olex2_submission_special_instructions 'No special instructions were received'

loop_
_space_group_symop_operation_xyz
'x, y, z'
'-x+1/2, -y, z+1/2'
'-x, y+1/2, -z+1/2'
'x+1/2, -y+1/2, -z'
'-x, -y, -z'
'x-1/2, y, -z-1/2'
'x, -y-1/2, z-1/2'
'-x-1/2, y-1/2, z'

loop_
_atom_site_label
_atom_site_type_symbol
_atom_site_fract_x
_atom_site_fract_y
_atom_site_fract_z
_atom_site_U_iso_or_equiv
_atom_site_adp_type
_atom_site_occupancy
_atom_site_site_symmetry_order
_atom_site_calc_flag
_atom_site_refinement_flags_posn
_atom_site_refinement_flags_adp
_atom_site_refinement_flags_occupancy
_atom_site_disorder_assembly
_atom_site_disorder_group
Ag1 Ag 0.70493(2) 0.35470(4) 0.36485(2) 0.02090(6) Uani 1 1 d . . . . .
Ag2 Ag 0.79415(2) 0.20844(4) 0.40870(2) 0.02041(6) Uani 1 1 d . . . . .
S1 S 0.68842(4) 0.09751(13) 0.43632(2) 0.01572(14) Uani 1 1 d . . . . .
S2 S 0.60311(4) 0.43263(13) 0.40202(2) 0.01578(14) Uani 1 1 d . . . . .
S3 S 0.68669(5) 0.58768(14) 0.32279(2) 0.02100(16) Uani 1 1 d . . . . .
S4 S 0.64996(4) 0.93085(13) 0.36549(2) 0.01659(14) Uani 1 1 d . . . . .
O1 O 0.57433(14) 0.2971(4) 0.48458(5) 0.0223(5) Uani 1 1 d . . . . .
O2 O 0.59540(15) -0.0450(4) 0.50323(5) 0.0273(6) Uani 1 1 d . . . . .
O3 O 0.43378(15) 1.2082(5) 0.34062(7) 0.0404(7) Uani 1 1 d . . . . .
O4 O 0.45461(17) 0.8345(5) 0.33453(6) 0.0361(7) Uani 1 1 d . . . . .
N1 N 0.54907(14) 0.1339(5) 0.43639(5) 0.0166(5) Uani 1 1 d . . . . .
N2 N 0.59181(16) 0.9197(5) 0.31690(6) 0.0229(6) Uani 1 1 d . . . . .
C1 C 0.60918(16) 0.2165(5) 0.42528(6) 0.0145(5) Uani 1 1 d . . . . .
C2 C 0.55166(17) -0.0308(5) 0.45826(6) 0.0178(6) Uani 1 1 d . . . . .
H2A H 0.583787 -0.157644 0.453132 0.021 Uiso 1 1 calc R U . . .
H2B H 0.503168 -0.094836 0.460979 0.021 Uiso 1 1 calc R U . . .
C3 C 0.57774(18) 0.0708(6) 0.48447(7) 0.0191(6) Uani 1 1 d . . . . .
C4 C 0.47655(16) 0.2163(6) 0.43004(7) 0.0207(6) Uani 1 1 d . . . . .
H4A H 0.479433 0.333525 0.415833 0.025 Uiso 1 1 calc R U . . .
H4B H 0.455327 0.287904 0.446124 0.025 Uiso 1 1 calc R U . . .
C5 C 0.42916(17) 0.0234(6) 0.42077(7) 0.0187(6) Uani 1 1 d . . . . .
C6 C 0.36095(17) -0.0040(7) 0.43160(7) 0.0232(7) Uani 1 1 d . . . . .
H6 H 0.344412 0.098216 0.444974 0.028 Uiso 1 1 calc R U . . .
C7 C 0.31694(19) -0.1807(7) 0.42290(8) 0.0286(8) Uani 1 1 d . . . . .
H7 H 0.270407 -0.198418 0.430284 0.034 Uiso 1 1 calc R U . . .
C8 C 0.34097(19) -0.3300(7) 0.40353(8) 0.0284(8) Uani 1 1 d . . . . .
H8 H 0.310758 -0.449608 0.397470 0.034 Uiso 1 1 calc R U . . .
C9 C 0.40916(19) -0.3057(6) 0.39290(7) 0.0252(7) Uani 1 1 d . . . . .
H9 H 0.425820 -0.409764 0.379739 0.030 Uiso 1 1 calc R U . . .
C10 C 0.45293(17) -0.1298(6) 0.40145(7) 0.0220(7) Uani 1 1 d . . . . .
H10 H 0.499529 -0.113452 0.394079 0.026 Uiso 1 1 calc R U . . .
C11 C 0.6023(2) 0.4118(6) 0.50819(7) 0.0266(8) Uani 1 1 d . . . . .
H11A H 0.595496 0.313763 0.524110 0.032 Uiso 1 1 calc R U . . .
H11B H 0.575892 0.555860 0.511153 0.032 Uiso 1 1 calc R U . . .
C12 C 0.6800(2) 0.4614(9) 0.50455(10) 0.0431(11) Uani 1 1 d . . . . .
H12A H 0.687128 0.544454 0.487749 0.065 Uiso 1 1 calc R U . . .
H12B H 0.706851 0.317954 0.503988 0.065 Uiso 1 1 calc R U . . .
H12C H 0.697168 0.554417 0.519524 0.065 Uiso 1 1 calc R U . . .
C13 C 0.63901(17) 0.8174(5) 0.33339(6) 0.0177(6) Uani 1 1 d . . . . .
C14 C 0.54718(19) 1.1095(6) 0.32487(8) 0.0249(7) Uani 1 1 d . . . . .
H14A H 0.541810 1.215832 0.309625 0.030 Uiso 1 1 calc R U . . .
H14B H 0.570593 1.192862 0.339694 0.030 Uiso 1 1 calc R U . . .
C15 C 0.4739(2) 1.0290(7) 0.33381(7) 0.0263(7) Uani 1 1 d . . . . .
C16 C 0.5756(2) 0.8297(7) 0.29017(7) 0.0285(8) Uani 1 1 d . . . . .
H16A H 0.523055 0.814684 0.288303 0.034 Uiso 1 1 calc R U . . .
H16B H 0.596599 0.675376 0.288544 0.034 Uiso 1 1 calc R U . . .
C17 C 0.6035(2) 0.9762(7) 0.26759(7) 0.0255(7) Uani 1 1 d . . . . .
C18 C 0.5753(2) 0.9406(8) 0.24201(8) 0.0319(9) Uani 1 1 d . . . . .
H18 H 0.539380 0.828214 0.239374 0.038 Uiso 1 1 calc R U . . .
C19 C 0.5992(2) 1.0676(9) 0.22060(8) 0.0398(10) Uani 1 1 d . . . . .
H19 H 0.580033 1.041566 0.203263 0.048 Uiso 1 1 calc R U . . .
C20 C 0.6510(3) 1.2325(9) 0.22431(9) 0.0444(11) Uani 1 1 d . . . . .
H20 H 0.667549 1.319550 0.209525 0.053 Uiso 1 1 calc R U . . .
C21 C 0.6789(3) 1.2710(9) 0.24960(9) 0.0427(10) Uani 1 1 d . . . . .
H21 H 0.714001 1.386094 0.252215 0.051 Uiso 1 1 calc R U . . .
C22 C 0.6554(2) 1.1403(7) 0.27123(8) 0.0346(9) Uani 1 1 d . . . . .
H22 H 0.675197 1.164610 0.288498 0.041 Uiso 1 1 calc R U . . .
C23 C 0.3613(2) 1.1634(8) 0.34982(11) 0.0457(12) Uani 1 1 d . . . . .
H23A H 0.359465 1.171126 0.369594 0.055 Uiso 1 1 calc R U . . .
H23B H 0.346296 1.008770 0.344225 0.055 Uiso 1 1 calc R U . . .
C24 C 0.3129(2) 1.3348(9) 0.33821(10) 0.0447(11) Uani 1 1 d . . . . .
H24A H 0.310362 1.313495 0.318789 0.067 Uiso 1 1 calc R U . . .
H24B H 0.331121 1.487764 0.342163 0.067 Uiso 1 1 calc R U . . .
H24C H 0.265026 1.317251 0.345952 0.067 Uiso 1 1 calc R U . . .

loop_
_atom_site_aniso_label
_atom_site_aniso_U_11
_atom_site_aniso_U_22
_atom_site_aniso_U_33
_atom_site_aniso_U_23
_atom_site_aniso_U_13
_atom_site_aniso_U_12
Ag1 0.02444(12) 0.01870(11) 0.01956(12) 0.00409(9) 0.00318(10) 0.00150(10)
Ag2 0.01558(10) 0.01908(12) 0.02657(13) 0.00045(10) 0.00182(9) 0.00045(9)
S1 0.0145(3) 0.0141(3) 0.0185(4) 0.0010(3) -0.0012(3) 0.0005(3)
S2 0.0158(3) 0.0154(3) 0.0161(3) 0.0028(3) -0.0001(3) -0.0010(3)
S3 0.0300(4) 0.0176(4) 0.0154(4) -0.0001(3) 0.0011(3) 0.0034(3)
S4 0.0229(4) 0.0143(3) 0.0126(3) 0.0007(3) -0.0017(3) 0.0008(3)
O1 0.0313(13) 0.0139(11) 0.0217(12) 0.0008(9) 0.0021(10) 0.0006(10)
O2 0.0438(16) 0.0165(12) 0.0215(12) 0.0038(10) -0.0019(11) -0.0001(11)
O3 0.0238(13) 0.0263(14) 0.071(2) 0.0046(15) -0.0014(14) 0.0024(12)
O4 0.0516(18) 0.0271(15) 0.0296(15) -0.0040(12) 0.0081(13) -0.0085(13)
N1 0.0128(11) 0.0171(12) 0.0200(13) 0.0029(10) 0.0013(10) -0.0003(10)
N2 0.0307(15) 0.0195(14) 0.0184(13) 0.0022(11) -0.0097(12) 0.0030(12)
C1 0.0139(12) 0.0123(13) 0.0172(14) -0.0007(11) -0.0001(11) -0.0008(11)
C2 0.0184(14) 0.0145(14) 0.0204(15) 0.0040(12) 0.0039(12) -0.0017(12)
C3 0.0211(15) 0.0154(14) 0.0207(16) 0.0015(12) 0.0041(12) -0.0007(12)
C4 0.0137(13) 0.0190(15) 0.0293(17) 0.0024(13) 0.0033(12) 0.0004(12)
C5 0.0143(13) 0.0201(15) 0.0218(16) 0.0054(12) -0.0009(12) 0.0005(12)
C6 0.0133(14) 0.0302(18) 0.0261(17) 0.0033(14) 0.0004(12) 0.0008(13)
C7 0.0162(14) 0.037(2) 0.0329(19) 0.0045(16) 0.0005(14) -0.0058(15)
C8 0.0227(16) 0.0301(19) 0.0324(19) 0.0050(16) -0.0067(14) -0.0077(15)
C9 0.0266(17) 0.0252(18) 0.0239(17) 0.0002(14) -0.0009(14) 0.0009(14)
C10 0.0152(14) 0.0255(17) 0.0252(17) 0.0044(14) 0.0012(12) -0.0001(13)
C11 0.039(2) 0.0173(16) 0.0230(17) -0.0023(13) 0.0036(15) -0.0027(15)
C12 0.037(2) 0.044(3) 0.049(3) -0.014(2) 0.000(2) -0.006(2)
C13 0.0233(15) 0.0146(14) 0.0151(14) 0.0023(11) -0.0013(12) -0.0026(12)
C14 0.0267(17) 0.0182(16) 0.0299(18) 0.0038(14) -0.0103(14) -0.0004(14)
C15 0.0285(18) 0.0276(18) 0.0226(17) 0.0037(14) -0.0085(14) -0.0004(15)
C16 0.039(2) 0.0268(18) 0.0200(17) 0.0004(14) -0.0139(15) -0.0012(16)
C17 0.0279(17) 0.0276(18) 0.0210(17) -0.0006(14) -0.0072(14) 0.0114(15)
C18 0.0314(19) 0.040(2) 0.0247(18) -0.0016(16) -0.0094(15) 0.0059(17)
C19 0.041(2) 0.056(3) 0.0222(19) 0.0024(19) -0.0041(17) 0.011(2)
C20 0.053(3) 0.053(3) 0.028(2) 0.008(2) 0.0072(19) 0.007(2)
C21 0.046(3) 0.044(3) 0.038(2) -0.001(2) 0.001(2) -0.005(2)
C22 0.043(2) 0.034(2) 0.0270(19) -0.0016(17) -0.0066(17) -0.0007(18)
C23 0.029(2) 0.039(3) 0.069(3) 0.010(2) 0.001(2) -0.0001(19)
C24 0.030(2) 0.048(3) 0.056(3) 0.008(2) -0.003(2) 0.005(2)

loop_
_atom_type_symbol
_atom_type_description
_atom_type_scat_dispersion_real
_atom_type_scat_dispersion_imag
_atom_type_scat_source
C C 0.0033 0.0016 'International Tables Vol C Tables 4.2.6.8 and 6.1.1.4'
H H 0.0000 0.0000 'International Tables Vol C Tables 4.2.6.8 and 6.1.1.4'
Ag Ag -0.8971 1.1015 'International Tables Vol C Tables 4.2.6.8 and 6.1.1.4'
N N 0.0061 0.0033 'International Tables Vol C Tables 4.2.6.8 and 6.1.1.4'
O O 0.0106 0.0060 'International Tables Vol C Tables 4.2.6.8 and 6.1.1.4'
S S 0.1246 0.1234 'International Tables Vol C Tables 4.2.6.8 and 6.1.1.4'

loop_
_geom_angle_atom_site_label_1
_geom_angle_atom_site_label_2
_geom_angle_atom_site_label_3
_geom_angle
_geom_angle_site_symmetry_1
_geom_angle_site_symmetry_3
_geom_angle_publ_flag
Ag2 Ag1 Ag2 69.481(9) . 8_765 ?
S2 Ag1 Ag2 52.221(18) . 8_765 ?
S2 Ag1 Ag2 86.232(19) . . ?
S2 Ag1 S4 131.29(3) . 8_755 ?
S3 Ag1 Ag2 103.45(2) . 8_765 ?
S3 Ag1 Ag2 150.44(2) . . ?
S3 Ag1 S2 112.69(3) . . ?
S3 Ag1 S4 93.13(3) . 8_755 ?
S3 Ag1 S4 117.24(3) . 1_545 ?
S4 Ag1 Ag2 57.961(18) 8_755 . ?
S4 Ag1 Ag2 82.765(18) 8_755 8_765 ?
S4 Ag1 Ag2 86.351(19) 1_545 . ?
S4 Ag1 Ag2 128.98(2) 1_545 8_765 ?
S4 Ag1 S2 83.08(2) 1_545 . ?
S4 Ag1 S4 121.78(3) 1_545 8_755 ?
Ag1 Ag2 Ag1 69.884(10) . 8_755 ?
Ag1 Ag2 Ag2 57.145(8) . 8_765 ?
Ag1 Ag2 Ag2 88.641(10) . 8_755 ?
Ag1 Ag2 Ag2 127.026(9) 8_755 8_765 ?
Ag1 Ag2 Ag2 53.372(7) 8_755 8_755 ?
Ag2 Ag2 Ag2 121.319(15) 8_755 8_765 ?
S1 Ag2 Ag1 103.10(2) . 8_755 ?
S1 Ag2 Ag1 162.99(2) 8_765 8_755 ?
S1 Ag2 Ag1 92.33(2) . . ?
S1 Ag2 Ag1 101.974(19) 8_765 . ?
S1 Ag2 Ag2 143.121(18) 8_765 8_755 ?
S1 Ag2 Ag2 52.04(2) . 8_755 ?
S1 Ag2 Ag2 47.065(17) 8_765 8_765 ?
S1 Ag2 Ag2 80.77(2) . 8_765 ?
S1 Ag2 S1 91.92(3) . 8_765 ?
S1 Ag2 S2 120.39(3) . 8_755 ?
S1 Ag2 S4 149.82(3) . 8_755 ?
S1 Ag2 S4 87.36(3) 8_765 8_755 ?
S2 Ag2 Ag1 57.354(19) 8_755 8_755 ?
S2 Ag2 Ag1 121.86(2) 8_755 . ?
S2 Ag2 Ag2 79.293(19) 8_755 8_755 ?
S2 Ag2 Ag2 158.19(2) 8_755 8_765 ?
S2 Ag2 S1 121.25(3) 8_755 8_765 ?
S2 Ag2 S4 84.92(3) 8_755 8_755 ?
S4 Ag2 Ag1 58.502(19) 8_755 . ?
S4 Ag2 Ag1 75.650(19) 8_755 8_755 ?
S4 Ag2 Ag2 127.146(18) 8_755 8_755 ?
S4 Ag2 Ag2 76.744(17) 8_755 8_765 ?
Ag2 S1 Ag2 80.89(2) . 8_755 ?
C1 S1 Ag2 113.33(11) . . ?
C1 S1 Ag2 106.45(11) . 8_755 ?
Ag2 S2 Ag1 70.43(2) 8_765 . ?
C1 S2 Ag1 107.06(11) . . ?
C1 S2 Ag2 109.36(10) . 8_765 ?
C13 S3 Ag1 103.87(11) . . ?
Ag1 S4 Ag1 76.92(2) 1_565 8_765 ?
Ag1 S4 Ag2 107.77(3) 1_565 8_765 ?
Ag2 S4 Ag1 63.531(19) 8_765 8_765 ?
C13 S4 Ag1 92.46(11) . 8_765 ?
C13 S4 Ag1 112.68(11) . 1_565 ?
C13 S4 Ag2 126.04(11) . 8_765 ?
C3 O1 C11 116.6(3) . . ?
C15 O3 C23 117.4(3) . . ?
C1 N1 C2 121.4(3) . . ?
C1 N1 C4 124.1(3) . . ?
C2 N1 C4 114.1(3) . . ?
C13 N2 C14 123.5(3) . . ?
C13 N2 C16 122.1(3) . . ?
C14 N2 C16 114.1(3) . . ?
S2 C1 S1 124.69(18) . . ?
N1 C1 S1 116.0(2) . . ?
N1 C1 S2 119.3(2) . . ?
N1 C2 H2A 108.9 . . ?
N1 C2 H2B 108.9 . . ?
N1 C2 C3 113.4(3) . . ?
H2A C2 H2B 107.7 . . ?
C3 C2 H2A 108.9 . . ?
C3 C2 H2B 108.9 . . ?
O1 C3 C2 112.3(3) . . ?
O2 C3 O1 125.0(3) . . ?
O2 C3 C2 122.5(3) . . ?
N1 C4 H4A 109.4 . . ?
N1 C4 H4B 109.4 . . ?
N1 C4 C5 111.0(3) . . ?
H4A C4 H4B 108.0 . . ?
C5 C4 H4A 109.4 . . ?
C5 C4 H4B 109.4 . . ?
C6 C5 C4 120.2(3) . . ?
C10 C5 C4 120.7(3) . . ?
C10 C5 C6 119.1(3) . . ?
C5 C6 H6 119.9 . . ?
C7 C6 C5 120.3(4) . . ?
C7 C6 H6 119.9 . . ?
C6 C7 H7 120.0 . . ?
C8 C7 C6 120.0(3) . . ?
C8 C7 H7 120.0 . . ?
C7 C8 H8 119.9 . . ?
C7 C8 C9 120.1(3) . . ?
C9 C8 H8 119.9 . . ?
C8 C9 H9 120.0 . . ?
C10 C9 C8 120.0(4) . . ?
C10 C9 H9 120.0 . . ?
C5 C10 H10 119.8 . . ?
C9 C10 C5 120.5(3) . . ?
C9 C10 H10 119.8 . . ?
O1 C11 H11A 109.7 . . ?
O1 C11 H11B 109.7 . . ?
O1 C11 C12 109.9(3) . . ?
H11A C11 H11B 108.2 . . ?
C12 C11 H11A 109.7 . . ?
C12 C11 H11B 109.7 . . ?
C11 C12 H12A 109.5 . . ?
C11 C12 H12B 109.5 . . ?
C11 C12 H12C 109.5 . . ?
H12A C12 H12B 109.5 . . ?
H12A C12 H12C 109.5 . . ?
H12B C12 H12C 109.5 . . ?
S3 C13 S4 121.77(19) . . ?
N2 C13 S3 120.3(2) . . ?
N2 C13 S4 117.9(3) . . ?
N2 C14 H14A 109.4 . . ?
N2 C14 H14B 109.4 . . ?
N2 C14 C15 111.2(3) . . ?
H14A C14 H14B 108.0 . . ?
C15 C14 H14A 109.4 . . ?
C15 C14 H14B 109.4 . . ?
O3 C15 C14 109.7(3) . . ?
O4 C15 O3 125.0(4) . . ?
O4 C15 C14 125.3(4) . . ?
N2 C16 H16A 108.8 . . ?
N2 C16 H16B 108.8 . . ?
N2 C16 C17 113.8(3) . . ?
H16A C16 H16B 107.7 . . ?
C17 C16 H16A 108.8 . . ?
C17 C16 H16B 108.8 . . ?
C18 C17 C16 117.9(4) . . ?
C22 C17 C16 122.8(3) . . ?
C22 C17 C18 119.3(4) . . ?
C17 C18 H18 119.8 . . ?
C19 C18 C17 120.5(4) . . ?
C19 C18 H18 119.8 . . ?
C18 C19 H19 120.0 . . ?
C18 C19 C20 120.1(4) . . ?
C20 C19 H19 120.0 . . ?
C19 C20 H20 120.0 . . ?
C19 C20 C21 120.0(4) . . ?
C21 C20 H20 120.0 . . ?
C20 C21 H21 120.1 . . ?
C20 C21 C22 119.9(5) . . ?
C22 C21 H21 120.1 . . ?
C17 C22 C21 120.2(4) . . ?
C17 C22 H22 119.9 . . ?
C21 C22 H22 119.9 . . ?
O3 C23 H23A 109.9 . . ?
O3 C23 H23B 109.9 . . ?
O3 C23 C24 108.9(4) . . ?
H23A C23 H23B 108.3 . . ?
C24 C23 H23A 109.9 . . ?
C24 C23 H23B 109.9 . . ?
C23 C24 H24A 109.5 . . ?
C23 C24 H24B 109.5 . . ?
C23 C24 H24C 109.5 . . ?
H24A C24 H24B 109.5 . . ?
H24A C24 H24C 109.5 . . ?
H24B C24 H24C 109.5 . . ?

loop_
_geom_bond_atom_site_label_1
_geom_bond_atom_site_label_2
_geom_bond_distance
_geom_bond_site_symmetry_2
_geom_bond_publ_flag
Ag1 Ag2 3.0189(4) 8_765 ?
Ag1 Ag2 2.8842(4) . ?
Ag1 S2 2.6979(8) . ?
Ag1 S3 2.5310(9) . ?
Ag1 S4 2.6909(9) 1_545 ?
Ag1 S4 2.7471(9) 8_755 ?
Ag2 Ag2 3.3658(3) 8_765 ?
Ag2 Ag2 3.3657(3) 8_755 ?
Ag2 S1 2.6876(8) 8_765 ?
Ag2 S1 2.4957(8) . ?
Ag2 S2 2.5324(8) 8_755 ?
Ag2 S4 2.7311(8) 8_755 ?
S1 C1 1.727(3) . ?
S2 C1 1.724(3) . ?
S3 C13 1.700(3) . ?
S4 C13 1.749(3) . ?
O1 C3 1.330(4) . ?
O1 C11 1.456(4) . ?
O2 C3 1.204(4) . ?
O3 C15 1.335(5) . ?
O3 C23 1.453(5) . ?
O4 C15 1.198(5) . ?
N1 C1 1.343(4) . ?
N1 C2 1.460(4) . ?
N1 C4 1.473(4) . ?
N2 C13 1.348(4) . ?
N2 C14 1.447(5) . ?
N2 C16 1.468(4) . ?
C2 H2A 0.9900 . ?
C2 H2B 0.9900 . ?
C2 C3 1.519(5) . ?
C4 H4A 0.9900 . ?
C4 H4B 0.9900 . ?
C4 C5 1.510(5) . ?
C5 C6 1.394(4) . ?
C5 C10 1.392(5) . ?
C6 H6 0.9500 . ?
C6 C7 1.393(5) . ?
C7 H7 0.9500 . ?
C7 C8 1.381(6) . ?
C8 H8 0.9500 . ?
C8 C9 1.387(5) . ?
C9 H9 0.9500 . ?
C9 C10 1.385(5) . ?
C10 H10 0.9500 . ?
C11 H11A 0.9900 . ?
C11 H11B 0.9900 . ?
C11 C12 1.492(6) . ?
C12 H12A 0.9800 . ?
C12 H12B 0.9800 . ?
C12 H12C 0.9800 . ?
C14 H14A 0.9900 . ?
C14 H14B 0.9900 . ?
C14 C15 1.515(5) . ?
C16 H16A 0.9900 . ?
C16 H16B 0.9900 . ?
C16 C17 1.512(5) . ?
C17 C18 1.399(5) . ?
C17 C22 1.378(6) . ?
C18 H18 0.9500 . ?
C18 C19 1.378(6) . ?
C19 H19 0.9500 . ?
C19 C20 1.381(7) . ?
C20 H20 0.9500 . ?
C20 C21 1.386(6) . ?
C21 H21 0.9500 . ?
C21 C22 1.396(6) . ?
C22 H22 0.9500 . ?
C23 H23A 0.9900 . ?
C23 H23B 0.9900 . ?
C23 C24 1.472(6) . ?
C24 H24A 0.9800 . ?
C24 H24B 0.9800 . ?
C24 H24C 0.9800 . ?

loop_
_geom_torsion_atom_site_label_1
_geom_torsion_atom_site_label_2
_geom_torsion_atom_site_label_3
_geom_torsion_atom_site_label_4
_geom_torsion
_geom_torsion_site_symmetry_1
_geom_torsion_site_symmetry_2
_geom_torsion_site_symmetry_3
_geom_torsion_site_symmetry_4
_geom_torsion_publ_flag
Ag1 S2 C1 S1 38.0(2) . . . . ?
Ag1 S2 C1 N1 -143.4(2) . . . . ?
Ag1 S3 C13 S4 32.2(2) . . . . ?
Ag1 S3 C13 N2 -148.6(3) . . . . ?
Ag1 S4 C13 S3 37.7(2) 8_765 . . . ?
Ag1 S4 C13 S3 114.57(18) 1_565 . . . ?
Ag1 S4 C13 N2 -64.6(3) 1_565 . . . ?
Ag1 S4 C13 N2 -141.5(3) 8_765 . . . ?
Ag2 S1 C1 S2 -12.2(2) . . . . ?
Ag2 S1 C1 S2 -99.2(2) 8_755 . . . ?
Ag2 S1 C1 N1 82.2(2) 8_755 . . . ?
Ag2 S1 C1 N1 169.2(2) . . . . ?
Ag2 S2 C1 S1 -36.7(2) 8_765 . . . ?
Ag2 S2 C1 N1 141.9(2) 8_765 . . . ?
Ag2 S4 C13 S3 -20.9(3) 8_765 . . . ?
Ag2 S4 C13 N2 159.9(2) 8_765 . . . ?
N1 C2 C3 O1 17.4(4) . . . . ?
N1 C2 C3 O2 -166.5(3) . . . . ?
N1 C4 C5 C6 131.9(3) . . . . ?
N1 C4 C5 C10 -47.8(4) . . . . ?
N2 C14 C15 O3 -179.0(3) . . . . ?
N2 C14 C15 O4 0.5(5) . . . . ?
N2 C16 C17 C18 -163.3(3) . . . . ?
N2 C16 C17 C22 17.1(5) . . . . ?
C1 N1 C2 C3 70.6(4) . . . . ?
C1 N1 C4 C5 124.0(3) . . . . ?
C2 N1 C1 S1 5.6(4) . . . . ?
C2 N1 C1 S2 -173.1(2) . . . . ?
C2 N1 C4 C5 -62.5(4) . . . . ?
C3 O1 C11 C12 89.7(4) . . . . ?
C4 N1 C1 S1 178.7(2) . . . . ?
C4 N1 C1 S2 0.0(4) . . . . ?
C4 N1 C2 C3 -103.1(3) . . . . ?
C4 C5 C6 C7 179.4(3) . . . . ?
C4 C5 C10 C9 -179.6(3) . . . . ?
C5 C6 C7 C8 0.2(6) . . . . ?
C6 C5 C10 C9 0.6(5) . . . . ?
C6 C7 C8 C9 0.6(6) . . . . ?
C7 C8 C9 C10 -0.8(6) . . . . ?
C8 C9 C10 C5 0.2(5) . . . . ?
C10 C5 C6 C7 -0.9(5) . . . . ?
C11 O1 C3 O2 7.7(5) . . . . ?
C11 O1 C3 C2 -176.3(3) . . . . ?
C13 N2 C14 C15 -95.3(4) . . . . ?
C13 N2 C16 C17 -110.4(4) . . . . ?
C14 N2 C13 S3 177.3(3) . . . . ?
C14 N2 C13 S4 -3.6(5) . . . . ?
C14 N2 C16 C17 76.3(4) . . . . ?
C15 O3 C23 C24 -139.0(4) . . . . ?
C16 N2 C13 S3 4.5(5) . . . . ?
C16 N2 C13 S4 -176.3(3) . . . . ?
C16 N2 C14 C15 78.0(4) . . . . ?
C16 C17 C18 C19 -179.4(4) . . . . ?
C16 C17 C22 C21 -179.8(4) . . . . ?
C17 C18 C19 C20 -0.5(7) . . . . ?
C18 C17 C22 C21 0.6(6) . . . . ?
C18 C19 C20 C21 -0.2(7) . . . . ?
C19 C20 C21 C22 1.0(7) . . . . ?
C20 C21 C22 C17 -1.2(7) . . . . ?
C22 C17 C18 C19 0.3(6) . . . . ?
C23 O3 C15 O4 0.6(6) . . . . ?
C23 O3 C15 C14 -179.9(4) . . . . ?
